data_2020822
loop_
_publ_author_name
'Holland, Amanda M.'
'Oliver, Allen G.'
'Iluc, Vlad M.'

_publ_section_title
;
 Iron pyrrole-based PNP pincer ligand complexes as catalyst precursors
;
_journal_coeditor_code KY3121
_journal_issue 7
_journal_name_full 'Acta Crystallographica Section C'
_journal_page_first 569
_journal_page_last 574
_journal_paper_doi 10.1107/S2053229617009287
_journal_volume 73
_journal_year 2017
_chemical_formula_iupac '[Fe (C18 H34 N P2) Cl (C O)2]'
_chemical_formula_moiety 'C20 H34 Cl Fe N O2 P2'
_chemical_formula_sum 'C20 H34 Cl Fe N O2 P2'
_chemical_formula_weight 473.72
_chemical_name_systematic
{2,5-Bis[(diisopropylphosphanyl)methyl]pyrrolido-\k^3^<i>P</i>,<i>N</i>,<i>P</i>'}dicarbonylchloridoiron(II)
_space_group_crystal_system monoclinic
_space_group_IT_number 14
_space_group_name_Hall '-P 2ybc'
_space_group_name_H-M_alt 'P 1 21/c 1'
_symmetry_space_group_name_Hall '-P 2ybc'
_symmetry_space_group_name_H-M 'P 1 21/c 1'
_atom_sites_solution_hydrogens geom
_atom_sites_solution_primary dual
_atom_sites_solution_secondary difmap
_cell_angle_alpha 90
_cell_angle_beta 90.729(2)
_cell_angle_gamma 90
_cell_formula_units_Z 4
_cell_length_a 13.7917(17)
_cell_length_b 14.6349(18)
_cell_length_c 11.2225(13)
_cell_measurement_reflns_used 9904
_cell_measurement_temperature 120(2)
_cell_measurement_theta_max 28.12
_cell_measurement_theta_min 2.29
_cell_volume 2265.0(5)
_computing_cell_refinement
;
SAINT (Bruker, 2015)
;
_computing_data_collection
;
SAINT (Bruker, 2015)
;
_computing_data_reduction
;
SAINT (Bruker, 2015)
;
_computing_molecular_graphics
;
OLEX2 (Dolomanov <i>et al.</i>, 2009)
;
_computing_publication_material
;
OLEX2 (Dolomanov <i>et al.</i>, 2009)
;
_computing_structure_refinement
;
SHELXL2014 (Sheldrick, 2015<i>b</i>)
;
_computing_structure_solution
;
SHELXT (Sheldrick, 2015<i>a</i>)
;
_diffrn_ambient_temperature 120.04
_diffrn_detector_area_resol_mean 8.33
_diffrn_measured_fraction_theta_full 1.000
_diffrn_measured_fraction_theta_max 0.998
_diffrn_measurement_device_type 'Bruker APEXII CCD'
_diffrn_measurement_method '\f and \w scans'
_diffrn_radiation_type MoK\a
_diffrn_radiation_wavelength 0.71073
_diffrn_reflns_av_R_equivalents 0.0408
_diffrn_reflns_limit_h_max 18
_diffrn_reflns_limit_h_min -18
_diffrn_reflns_limit_k_max 19
_diffrn_reflns_limit_k_min -19
_diffrn_reflns_limit_l_max 14
_diffrn_reflns_limit_l_min -14
_diffrn_reflns_number 44037
_diffrn_reflns_theta_full 26.000
_diffrn_reflns_theta_max 28.313
_diffrn_reflns_theta_min 2.029
_exptl_absorpt_coefficient_mu 0.940
_exptl_absorpt_correction_T_max 0.7457
_exptl_absorpt_correction_T_min 0.6783
_exptl_absorpt_correction_type multi-scan
_exptl_absorpt_process_details
;
(SADABS; Krause <i>et al.</i>, 2015)
;
_exptl_crystal_colour orange
_exptl_crystal_density_diffrn 1.389
_exptl_crystal_description block
_exptl_crystal_F_000 1000
_exptl_crystal_size_max 0.225
_exptl_crystal_size_mid 0.197
_exptl_crystal_size_min 0.171
_refine_diff_density_max 0.595
_refine_diff_density_min -0.475
_refine_ls_extinction_method none
_refine_ls_goodness_of_fit_ref 1.306
_refine_ls_hydrogen_treatment constr
_refine_ls_matrix_type full
_refine_ls_number_parameters 279
_refine_ls_number_reflns 5626
_refine_ls_number_restraints 0
_refine_ls_restrained_S_all 1.306
_refine_ls_R_factor_all 0.0472
_refine_ls_R_factor_gt 0.0420
_refine_ls_shift/su_max 0.001
_refine_ls_shift/su_mean 0.000
_refine_ls_structure_factor_coef Fsqd
_refine_ls_weighting_details 'w=1/[\s^2^(Fo^2^)+4.0807P] where P=(Fo^2^+2Fc^2^)/3'
_refine_ls_weighting_scheme calc
_refine_ls_wR_factor_gt 0.0886
_refine_ls_wR_factor_ref 0.0901
_reflns_number_gt 5123
_reflns_number_total 5626
_reflns_threshold_expression 'I > 2\s(I)'
_cod_data_source_file ky3121sup1.cif
_cod_data_source_block III
_cod_database_code 2020822
_shelx_space_group_comment
;
The symmetry employed for this shelxl refinement is uniquely defined
by the following loop, which should always be used as a source of
symmetry information in preference to the above space-group names.
They are only intended as comments.
;

loop_
_space_group_symop_operation_xyz
'x, y, z'
'-x, y+1/2, -z+1/2'
'-x, -y, -z'
'x, -y-1/2, z-1/2'

loop_
_atom_site_type_symbol
_atom_site_label
_atom_site_fract_x
_atom_site_fract_y
_atom_site_fract_z
_atom_site_U_iso_or_equiv
_atom_site_adp_type
_atom_site_calc_flag
_atom_site_occupancy
_atom_site_disorder_assembly
_atom_site_disorder_group
Fe Fe1 0.73290(2) 0.49021(2) 0.34183(3) 0.01150(8) Uani d 1 . .
Cl Cl1A 0.6184(2) 0.5939(2) 0.2657(3) 0.0220(6) Uani d 0.3333 A 2
Cl Cl1 0.84319(11) 0.38085(11) 0.41377(12) 0.0209(3) Uani d 0.6667 A 1
P P1 0.79901(4) 0.58295(4) 0.48640(5) 0.01294(12) Uani d 1 . .
P P2 0.70826(4) 0.41814(4) 0.16232(5) 0.01386(12) Uani d 1 . .
O O2 0.5846(3) 0.6156(3) 0.2662(4) 0.0321(11) Uani d 0.6667 A 1
O O2A 0.8652(7) 0.3494(5) 0.4333(9) 0.028(2) Uani d 0.3333 A 2
O O1 0.58964(19) 0.3980(2) 0.4889(2) 0.0574(8) Uani d 1 . .
N N1 0.83295(14) 0.55086(13) 0.24775(17) 0.0147(4) Uani d 1 . .
C C7 0.74777(19) 0.69742(16) 0.5135(2) 0.0189(5) Uani d 1 . .
H H7 0.7860 0.7251 0.5807 0.023 Uiso calc 1 . .
C C10 0.82660(19) 0.53324(17) 0.6343(2) 0.0181(5) Uani d 1 . .
H H10 0.8547 0.4714 0.6190 0.022 Uiso calc 1 . .
C C5 0.91928(17) 0.60593(18) 0.4245(2) 0.0179(5) Uani d 1 . .
H H5A 0.9422 0.6673 0.4490 0.022 Uiso calc 1 . .
H H5B 0.9667 0.5600 0.4534 0.022 Uiso calc 1 . .
C C16 0.77215(18) 0.31139(17) 0.1253(2) 0.0200(5) Uani d 1 . .
H H16 0.7514 0.2949 0.0423 0.024 Uiso calc 1 . .
C C11 0.7372(2) 0.51773(19) 0.7113(2) 0.0260(6) Uani d 1 . .
H H11A 0.7158 0.5762 0.7445 0.039 Uiso calc 1 . .
H H11B 0.7536 0.4756 0.7764 0.039 Uiso calc 1 . .
H H11C 0.6849 0.4914 0.6623 0.039 Uiso calc 1 . .
C C4 0.96296(19) 0.63374(19) 0.1981(2) 0.0226(5) Uani d 1 . .
H H4 1.0197 0.6704 0.2038 0.027 Uiso calc 1 . .
C C13 0.58283(19) 0.40506(19) 0.1043(2) 0.0237(5) Uani d 1 . .
H H13 0.5552 0.4682 0.1009 0.028 Uiso calc 1 . .
C C3 0.9176(2) 0.60232(19) 0.0924(2) 0.0245(6) Uani d 1 . .
H H3 0.9382 0.6136 0.0133 0.029 Uiso calc 1 . .
C C6 0.7599(2) 0.50214(18) 0.0593(2) 0.0235(5) Uani d 1 . .
H H6A 0.7870 0.4709 -0.0110 0.028 Uiso calc 1 . .
H H6B 0.7091 0.5453 0.0317 0.028 Uiso calc 1 . .
C C8 0.7601(2) 0.75983(18) 0.4055(2) 0.0264(6) Uani d 1 . .
H H8A 0.8289 0.7632 0.3850 0.040 Uiso calc 1 . .
H H8B 0.7363 0.8212 0.4244 0.040 Uiso calc 1 . .
H H8C 0.7231 0.7352 0.3377 0.040 Uiso calc 1 . .
C C12 0.9043(2) 0.5865(2) 0.7040(2) 0.0251(6) Uani d 1 . .
H H12A 0.9636 0.5899 0.6570 0.038 Uiso calc 1 . .
H H12B 0.9183 0.5553 0.7796 0.038 Uiso calc 1 . .
H H12C 0.8807 0.6484 0.7201 0.038 Uiso calc 1 . .
C C19 0.6449(2) 0.4343(2) 0.4308(2) 0.0276(6) Uani d 1 . .
C C9 0.6418(2) 0.6957(2) 0.5517(3) 0.0302(6) Uani d 1 . .
H H9A 0.6008 0.6762 0.4845 0.045 Uiso calc 1 . .
H H9B 0.6223 0.7571 0.5771 0.045 Uiso calc 1 . .
H H9C 0.6344 0.6529 0.6181 0.045 Uiso calc 1 . .
C C15 0.5780(2) 0.3690(2) -0.0230(3) 0.0306(6) Uani d 1 . .
H H15A 0.6234 0.4032 -0.0724 0.046 Uiso calc 1 . .
H H15B 0.5120 0.3766 -0.0549 0.046 Uiso calc 1 . .
H H15C 0.5953 0.3041 -0.0235 0.046 Uiso calc 1 . .
C C17 0.7435(2) 0.23123(19) 0.2043(3) 0.0325(7) Uani d 1 . .
H H17A 0.7622 0.2444 0.2871 0.049 Uiso calc 1 . .
H H17B 0.7768 0.1758 0.1777 0.049 Uiso calc 1 . .
H H17C 0.6733 0.2219 0.1989 0.049 Uiso calc 1 . .
C C18 0.8820(2) 0.3239(2) 0.1225(3) 0.0302(6) Uani d 1 . .
H H18A 0.8978 0.3765 0.0722 0.045 Uiso calc 1 . .
H H18B 0.9121 0.2688 0.0900 0.045 Uiso calc 1 . .
H H18C 0.9067 0.3346 0.2036 0.045 Uiso calc 1 . .
C C14 0.5165(2) 0.3511(3) 0.1851(3) 0.0527(11) Uani d 1 . .
H H14A 0.5387 0.2875 0.1893 0.079 Uiso calc 1 . .
H H14B 0.4501 0.3529 0.1529 0.079 Uiso calc 1 . .
H H14C 0.5179 0.3779 0.2651 0.079 Uiso calc 1 . .
C C20 0.6421(4) 0.5689(4) 0.2971(5) 0.0198(11) Uani d 0.6667 A 1
C C20A 0.8107(8) 0.4104(8) 0.3908(9) 0.0185(19) Uani d 0.3333 A 2
C C1 0.90896(17) 0.60093(17) 0.2917(2) 0.0158(5) Uani d 1 . .
C C2 0.83779(19) 0.55196(17) 0.1258(2) 0.0184(5) Uani d 1 . .

loop_
_atom_site_aniso_label
_atom_site_aniso_U_11
_atom_site_aniso_U_22
_atom_site_aniso_U_33
_atom_site_aniso_U_12
_atom_site_aniso_U_13
_atom_site_aniso_U_23
Fe1 0.01164(15) 0.01116(15) 0.01167(15) -0.00031(12) -0.00145(11) 0.00019(12)
Cl1A 0.0203(17) 0.0172(17) 0.0281(15) 0.0109(11) -0.0154(13) -0.0062(11)
Cl1 0.0247(9) 0.0195(9) 0.0183(7) 0.0029(6) -0.0020(6) -0.0022(6)
P1 0.0128(3) 0.0138(3) 0.0122(3) 0.0000(2) -0.0003(2) -0.0021(2)
P2 0.0144(3) 0.0141(3) 0.0131(3) -0.0017(2) -0.0021(2) -0.0014(2)
O2 0.034(3) 0.028(3) 0.034(2) 0.0077(18) -0.016(2) -0.0050(18)
O2A 0.036(5) 0.015(4) 0.033(4) 0.010(3) -0.009(3) 0.004(3)
O1 0.0497(15) 0.094(2) 0.0290(12) -0.0478(15) 0.0139(11) -0.0091(13)
N1 0.0172(10) 0.0153(9) 0.0116(9) -0.0038(8) 0.0001(7) -0.0007(7)
C7 0.0242(13) 0.0143(11) 0.0182(12) 0.0025(9) -0.0014(10) -0.0031(9)
C10 0.0251(13) 0.0157(11) 0.0134(11) 0.0021(9) -0.0031(9) -0.0013(9)
C5 0.0112(10) 0.0250(12) 0.0175(12) -0.0013(9) -0.0001(9) -0.0038(10)
C16 0.0205(12) 0.0207(12) 0.0186(12) 0.0024(10) -0.0023(10) -0.0077(10)
C11 0.0361(15) 0.0266(13) 0.0155(12) -0.0062(12) 0.0018(11) 0.0027(10)
C4 0.0191(12) 0.0263(13) 0.0225(13) -0.0056(10) 0.0016(10) -0.0009(10)
C13 0.0185(12) 0.0273(14) 0.0250(13) 0.0010(10) -0.0083(10) -0.0074(11)
C3 0.0276(14) 0.0294(14) 0.0165(12) -0.0073(11) 0.0042(10) 0.0032(10)
C6 0.0328(14) 0.0236(13) 0.0139(11) -0.0100(11) -0.0063(10) 0.0040(10)
C8 0.0357(15) 0.0166(12) 0.0267(14) -0.0010(11) -0.0050(12) 0.0031(10)
C12 0.0243(13) 0.0340(15) 0.0169(12) 0.0019(11) -0.0051(10) -0.0066(11)
C19 0.0245(14) 0.0382(16) 0.0202(13) -0.0108(12) -0.0002(11) -0.0068(12)
C9 0.0297(15) 0.0313(15) 0.0297(15) 0.0131(12) 0.0076(12) -0.0008(12)
C15 0.0272(14) 0.0398(17) 0.0245(14) -0.0078(13) -0.0104(11) -0.0029(12)
C17 0.0426(18) 0.0163(13) 0.0383(17) -0.0015(12) -0.0046(14) -0.0036(12)
C18 0.0208(13) 0.0374(16) 0.0323(16) 0.0063(12) 0.0020(11) -0.0107(13)
C14 0.0236(16) 0.105(3) 0.0301(17) -0.0275(19) 0.0019(13) -0.0096(19)
C20 0.021(3) 0.022(3) 0.016(3) -0.007(2) -0.001(2) -0.0051(19)
C20A 0.019(5) 0.019(5) 0.017(5) -0.001(4) 0.001(4) 0.002(4)
C1 0.0130(11) 0.0193(11) 0.0150(11) -0.0032(9) -0.0015(9) -0.0016(9)
C2 0.0246(13) 0.0186(11) 0.0119(11) -0.0050(10) -0.0017(9) 0.0014(9)

loop_
_atom_type_symbol
_atom_type_description
_atom_type_scat_dispersion_real
_atom_type_scat_dispersion_imag
_atom_type_scat_source
C C 0.0033 0.0016 'International Tables Vol C Tables 4.2.6.8 and 6.1.1.4'
H H 0.0000 0.0000 'International Tables Vol C Tables 4.2.6.8 and 6.1.1.4'
N N 0.0061 0.0033 'International Tables Vol C Tables 4.2.6.8 and 6.1.1.4'
O O 0.0106 0.0060 'International Tables Vol C Tables 4.2.6.8 and 6.1.1.4'
P P 0.1023 0.0942 'International Tables Vol C Tables 4.2.6.8 and 6.1.1.4'
Cl Cl 0.1484 0.1585 'International Tables Vol C Tables 4.2.6.8 and 6.1.1.4'
Fe Fe 0.3463 0.8444 'International Tables Vol C Tables 4.2.6.8 and 6.1.1.4'

loop_
_geom_angle_atom_site_label_1
_geom_angle_atom_site_label_2
_geom_angle_atom_site_label_3
_geom_angle
_geom_angle_publ_flag
P1 Fe1 Cl1A 97.74(8) ?
P1 Fe1 Cl1 84.84(4) y
P1 Fe1 P2 160.93(3) y
P2 Fe1 Cl1A 83.45(8) ?
P2 Fe1 Cl1 94.40(4) y
N1 Fe1 Cl1A 89.19(11) ?
N1 Fe1 Cl1 92.09(7) y
N1 Fe1 P1 80.62(6) y
N1 Fe1 P2 80.37(6) y
C19 Fe1 Cl1A 92.38(14) ?
C19 Fe1 Cl1 86.38(11) y
C19 Fe1 P1 98.22(9) y
C19 Fe1 P2 100.75(9) y
C19 Fe1 N1 178.17(11) y
C20 Fe1 Cl1 174.79(17) y
C20 Fe1 P1 95.12(17) y
C20 Fe1 P2 87.34(17) y
C20 Fe1 N1 93.04(18) y
C20 Fe1 C19 88.5(2) y
C20A Fe1 Cl1A 176.0(4) ?
C20A Fe1 P1 86.2(3) ?
C20A Fe1 P2 93.1(3) ?
C20A Fe1 N1 92.3(3) ?
C20A Fe1 C19 86.2(3) ?
C7 P1 Fe1 120.27(8) ?
C7 P1 C10 106.52(11) ?
C10 P1 Fe1 118.53(8) ?
C5 P1 Fe1 101.15(8) ?
C5 P1 C7 104.22(12) ?
C5 P1 C10 103.59(12) ?
C16 P2 Fe1 121.43(8) ?
C16 P2 C13 106.28(12) ?
C13 P2 Fe1 118.91(9) ?
C6 P2 Fe1 100.98(8) ?
C6 P2 C16 103.60(13) ?
C6 P2 C13 102.47(13) ?
C1 N1 Fe1 126.21(16) ?
C1 N1 C2 107.9(2) ?
C2 N1 Fe1 125.90(16) ?
P1 C7 H7 107.0 ?
C8 C7 P1 111.37(18) ?
C8 C7 H7 107.0 ?
C9 C7 P1 113.66(18) ?
C9 C7 H7 107.0 ?
C9 C7 C8 110.4(2) ?
P1 C10 H10 106.2 ?
C11 C10 P1 114.02(18) ?
C11 C10 H10 106.2 ?
C11 C10 C12 110.5(2) ?
C12 C10 P1 113.15(18) ?
C12 C10 H10 106.2 ?
P1 C5 H5A 110.3 ?
P1 C5 H5B 110.3 ?
H5A C5 H5B 108.6 ?
C1 C5 P1 107.01(16) ?
C1 C5 H5A 110.3 ?
C1 C5 H5B 110.3 ?
P2 C16 H16 106.4 ?
C17 C16 P2 113.11(19) ?
C17 C16 H16 106.4 ?
C17 C16 C18 111.6(2) ?
C18 C16 P2 112.32(18) ?
C18 C16 H16 106.4 ?
C10 C11 H11A 109.5 ?
C10 C11 H11B 109.5 ?
C10 C11 H11C 109.5 ?
H11A C11 H11B 109.5 ?
H11A C11 H11C 109.5 ?
H11B C11 H11C 109.5 ?
C3 C4 H4 126.6 ?
C1 C4 H4 126.6 ?
C1 C4 C3 106.8(2) ?
P2 C13 H13 105.8 ?
C15 C13 P2 113.30(19) ?
C15 C13 H13 105.8 ?
C14 C13 P2 114.3(2) ?
C14 C13 H13 105.8 ?
C14 C13 C15 111.1(2) ?
C4 C3 H3 126.5 ?
C2 C3 C4 107.0(2) ?
C2 C3 H3 126.5 ?
P2 C6 H6A 110.3 ?
P2 C6 H6B 110.3 ?
H6A C6 H6B 108.5 ?
C2 C6 P2 107.17(17) ?
C2 C6 H6A 110.3 ?
C2 C6 H6B 110.3 ?
C7 C8 H8A 109.5 ?
C7 C8 H8B 109.5 ?
C7 C8 H8C 109.5 ?
H8A C8 H8B 109.5 ?
H8A C8 H8C 109.5 ?
H8B C8 H8C 109.5 ?
C10 C12 H12A 109.5 ?
C10 C12 H12B 109.5 ?
C10 C12 H12C 109.5 ?
H12A C12 H12B 109.5 ?
H12A C12 H12C 109.5 ?
H12B C12 H12C 109.5 ?
O1 C19 Fe1 179.0(3) ?
C7 C9 H9A 109.5 ?
C7 C9 H9B 109.5 ?
C7 C9 H9C 109.5 ?
H9A C9 H9B 109.5 ?
H9A C9 H9C 109.5 ?
H9B C9 H9C 109.5 ?
C13 C15 H15A 109.5 ?
C13 C15 H15B 109.5 ?
C13 C15 H15C 109.5 ?
H15A C15 H15B 109.5 ?
H15A C15 H15C 109.5 ?
H15B C15 H15C 109.5 ?
C16 C17 H17A 109.5 ?
C16 C17 H17B 109.5 ?
C16 C17 H17C 109.5 ?
H17A C17 H17B 109.5 ?
H17A C17 H17C 109.5 ?
H17B C17 H17C 109.5 ?
C16 C18 H18A 109.5 ?
C16 C18 H18B 109.5 ?
C16 C18 H18C 109.5 ?
H18A C18 H18B 109.5 ?
H18A C18 H18C 109.5 ?
H18B C18 H18C 109.5 ?
C13 C14 H14A 109.5 ?
C13 C14 H14B 109.5 ?
C13 C14 H14C 109.5 ?
H14A C14 H14B 109.5 ?
H14A C14 H14C 109.5 ?
H14B C14 H14C 109.5 ?
O2 C20 Fe1 177.5(6) ?
O2A C20A Fe1 176.0(11) ?
N1 C1 C5 116.6(2) ?
N1 C1 C4 109.3(2) ?
C4 C1 C5 134.0(2) ?
N1 C2 C3 109.0(2) ?
N1 C2 C6 116.7(2) ?
C3 C2 C6 134.3(2) ?

loop_
_geom_bond_atom_site_label_1
_geom_bond_atom_site_label_2
_geom_bond_distance
_geom_bond_publ_flag
Fe1 Cl1A 2.343(3) ?
Fe1 Cl1 2.3444(19) y
Fe1 P1 2.2953(7) y
Fe1 P2 2.2954(7) y
Fe1 N1 1.960(2) y
Fe1 C19 1.781(3) y
Fe1 C20 1.770(6) y
Fe1 C20A 1.674(12) ?
P1 C7 1.845(2) ?
P1 C10 1.847(2) ?
P1 C5 1.838(2) ?
P2 C16 1.844(3) ?
P2 C13 1.850(3) ?
P2 C6 1.837(3) ?
O2 C20 1.100(6) y
O2A C20A 1.258(11) ?
O1 C19 1.140(3) y
N1 C1 1.366(3) ?
N1 C2 1.372(3) ?
C7 H7 1.0000 ?
C7 C8 1.530(4) ?
C7 C9 1.528(4) ?
C10 H10 1.0000 ?
C10 C11 1.532(4) ?
C10 C12 1.533(3) ?
C5 H5A 0.9900 ?
C5 H5B 0.9900 ?
C5 C1 1.497(3) ?
C16 H16 1.0000 ?
C16 C17 1.526(4) ?
C16 C18 1.527(4) ?
C11 H11A 0.9800 ?
C11 H11B 0.9800 ?
C11 H11C 0.9800 ?
C4 H4 0.9500 ?
C4 C3 1.410(4) ?
C4 C1 1.382(3) ?
C13 H13 1.0000 ?
C13 C15 1.523(4) ?
C13 C14 1.518(4) ?
C3 H3 0.9500 ?
C3 C2 1.381(4) ?
C6 H6A 0.9900 ?
C6 H6B 0.9900 ?
C6 C2 1.491(3) ?
C8 H8A 0.9800 ?
C8 H8B 0.9800 ?
C8 H8C 0.9800 ?
C12 H12A 0.9800 ?
C12 H12B 0.9800 ?
C12 H12C 0.9800 ?
C9 H9A 0.9800 ?
C9 H9B 0.9800 ?
C9 H9C 0.9800 ?
C15 H15A 0.9800 ?
C15 H15B 0.9800 ?
C15 H15C 0.9800 ?
C17 H17A 0.9800 ?
C17 H17B 0.9800 ?
C17 H17C 0.9800 ?
C18 H18A 0.9800 ?
C18 H18B 0.9800 ?
C18 H18C 0.9800 ?
C14 H14A 0.9800 ?
C14 H14B 0.9800 ?
C14 H14C 0.9800 ?

loop_
_geom_torsion_atom_site_label_1
_geom_torsion_atom_site_label_2
_geom_torsion_atom_site_label_3
_geom_torsion_atom_site_label_4
_geom_torsion
Fe1 P1 C7 C8 -64.7(2)
Fe1 P1 C7 C9 60.8(2)
Fe1 P1 C10 C11 -75.67(19)
Fe1 P1 C10 C12 156.94(15)
Fe1 P1 C5 C1 28.94(18)
Fe1 P2 C16 C17 65.5(2)
Fe1 P2 C16 C18 -61.9(2)
Fe1 P2 C13 C15 171.46(17)
Fe1 P2 C13 C14 -59.9(3)
Fe1 P2 C6 C2 29.3(2)
Fe1 N1 C1 C5 3.2(3)
Fe1 N1 C1 C4 -179.17(17)
Fe1 N1 C2 C3 179.30(18)
Fe1 N1 C2 C6 -0.2(3)
P1 C5 C1 N1 -23.3(3)
P1 C5 C1 C4 159.9(3)
P2 C6 C2 N1 -21.7(3)
P2 C6 C2 C3 158.9(3)
C7 P1 C10 C11 63.8(2)
C7 P1 C10 C12 -63.6(2)
C7 P1 C5 C1 -96.51(18)
C10 P1 C7 C8 156.73(18)
C10 P1 C7 C9 -77.8(2)
C10 P1 C5 C1 152.21(17)
C5 P1 C7 C8 47.6(2)
C5 P1 C7 C9 173.05(19)
C5 P1 C10 C11 173.36(18)
C5 P1 C10 C12 46.0(2)
C16 P2 C13 C15 -47.1(2)
C16 P2 C13 C14 81.5(3)
C16 P2 C6 C2 -97.1(2)
C4 C3 C2 N1 -0.4(3)
C4 C3 C2 C6 179.0(3)
C13 P2 C16 C17 -74.7(2)
C13 P2 C16 C18 157.84(19)
C13 P2 C6 C2 152.52(19)
C3 C4 C1 N1 0.1(3)
C3 C4 C1 C5 177.1(3)
C6 P2 C16 C17 177.70(19)
C6 P2 C16 C18 50.3(2)
C6 P2 C13 C15 61.3(2)
C6 P2 C13 C14 -170.1(2)
C1 N1 C2 C3 0.5(3)
C1 N1 C2 C6 -179.0(2)
C1 C4 C3 C2 0.2(3)
C2 N1 C1 C5 -178.0(2)
C2 N1 C1 C4 -0.4(3)

_cod_database_fobs_code 2020822
